data_1530700
loop_
_publ_author_name
'Sapozhnikov, A.N.'
'Kashaev, A.A.'

_publ_section_title
;
 The crystal structure of calcined Ca-containing Elpidite
;
_journal_name_full Kristallografiya
_journal_page_first 620
_journal_page_last 623
_journal_volume 25
_journal_year 1980
_chemical_formula_sum 'Ca0.38 Na1.31 O15 Si6 Zr'
_chemical_name_systematic '(Na1.31 Ca0.38) Zr (Si6 O15)'
_space_group_IT_number 41
_symmetry_space_group_name_Hall 'B 2 -2ab'
_symmetry_space_group_name_H-M 'B b a 2'
_cell_angle_alpha 90
_cell_angle_beta 90
_cell_angle_gamma 90
_cell_formula_units_Z 8
_cell_length_a 14.48
_cell_length_b 14.28
_cell_length_c 14.09
_cell_volume 2913.451
_citation_journal_id_ASTM KRISAJ
_cod_data_source_file Sapozhnikov_KRISAJ_1980_647.cif
_cod_data_source_block Ca0.38Na1.31O15Si6Zr1
_cod_original_sg_symbol_Hall 'A 2 -2ab (y,-x,z)'
_cod_original_formula_sum 'Ca0.38 Na1.31 O15 Si6 Zr1'
_cod_database_code 1530700

loop_
_symmetry_equiv_pos_as_xyz
x,y,z
-x,-y,z
x+1/2,-y+1/2,z
-x+1/2,y+1/2,z
x+1/2,y,z+1/2
-x+1/2,-y,z+1/2
x+1,-y+1/2,z+1/2
-x+1,y+1/2,z+1/2

loop_
_atom_site_label
_atom_site_type_symbol
_atom_site_fract_x
_atom_site_fract_y
_atom_site_fract_z
_atom_site_occupancy
_atom_site_U_iso_or_equiv
O14 O-2 0.235 0.128 0.39 1 0.0
Si3 Si+4 0.134 0.156 0.36 1 0.0
O6 O-2 0.247 0.404 0.08 1 0.0
O9 O-2 0.393 0.074 0.469 1 0.0
O4 O-2 0.08 0.469 0.123 1 0.0
Na2 Na+1 0.487 0.256 0.02 1 0.0
O13 O-2 0.065 0.437 0.391 1 0.0
Zr2 Zr+4 0 0.5 0.001 1 0.0
O5 O-2 0.229 0.138 0.105 1 0.0
O2 O-2 0.111 0.263 0.388 1 0.0
Si5 Si+4 0.299 0.354 0.518 1 0.0
Si2 Si+4 0.156 0.386 0.148 1 0.0
O1 O-2 0.114 0.283 0.118 1 0.0
Si6 Si+4 0.299 0.136 0.483 1 0.0
Si4 Si+4 0.143 0.368 0.367 1 0.0
O11 O-2 0.177 0.386 0.259 1 0.0
O3 O-2 0.048 0.122 0.077 1 0.0
O15 O-2 0.236 0.381 0.427 1 0.0
Si1 Si+4 0.132 0.173 0.138 1 0.0
Zr1 Zr+4 0 0.5 0.504 1 0.0
O8 O-2 0.389 0.42 0.525 1 0.0
O10 O-2 0.113 0.142 0.249 1 0.0
Na1 Na+1 0 0 0.758 0.62 0.0
Ca1 Ca+2 0 0 0.225 0.76 0.0
O7 O-2 0.327 0.246 0.494 1 0.0
O12 O-2 0.059 0.103 0.419 1 0.0
